data_1548752
loop_
_publ_author_name
'Bakewell, Clare'
'Ward, Bryan J.'
'White, Andrew J. P.'
'Crimmin, Mark R.'

_publ_section_title
;
 A combined experimental and computational study on the reaction of
 fluoroarenes with Mg-Mg, Mg-Zn, Mg-Al and Al-Zn bonds.
;
_journal_issue 8
_journal_name_full 'Chemical science'
_journal_page_first 2348
_journal_page_last 2356
_journal_paper_doi 10.1039/c7sc05059c
_journal_volume 9
_journal_year 2018
_chemical_formula_moiety 'C34 H33 F4 Mg N3'
_chemical_formula_sum 'C34 H33 F4 Mg N3'
_chemical_formula_weight 583.94
_space_group_crystal_system orthorhombic
_space_group_IT_number 29
_space_group_name_Hall 'P 2c -2ac'
_space_group_name_H-M_alt 'P c a 21'
_symmetry_space_group_name_Hall 'P 2c -2ac'
_symmetry_space_group_name_H-M 'P c a 21'
_atom_sites_solution_hydrogens geom
_audit_creation_method SHELXL-2014/7
_audit_update_record
;
2017-09-20 deposited with the CCDC.
2018-01-22 downloaded from the CCDC.
;
_cell_angle_alpha 90
_cell_angle_beta 90
_cell_angle_gamma 90
_cell_formula_units_Z 8
_cell_length_a 24.8934(3)
_cell_length_b 13.45834(18)
_cell_length_c 18.5282(3)
_cell_measurement_reflns_used 5618
_cell_measurement_temperature 173(2)
_cell_measurement_theta_max 73.4080
_cell_measurement_theta_min 3.5350
_cell_volume 6207.39(15)
_computing_cell_refinement 'CrysAlisPro, Rigaku OD'
_computing_data_collection 'CrysAlisPro, Rigaku OD'
_computing_data_reduction 'CrysAlisPro, Rigaku OD'
_computing_molecular_graphics 'Bruker SHELXTL'
_computing_publication_material 'CIFTAB-2014 (Sheldrick, 2014)'
_computing_structure_refinement 'SHELXL-2014/7 (Sheldrick, 2014)'
_computing_structure_solution 'SHELXS-2014 (Sheldrick, 2014)'
_diffrn_ambient_temperature 173(2)
_diffrn_detector_area_resol_mean 10.4115
_diffrn_measured_fraction_theta_full 0.988
_diffrn_measured_fraction_theta_max 0.963
_diffrn_measurement_device_type 'Agilent Xcalibur PX Ultra A'
_diffrn_measurement_method 'omega scans'
_diffrn_radiation_type CuK\a
_diffrn_radiation_wavelength 1.54184
_diffrn_reflns_av_R_equivalents 0.0309
_diffrn_reflns_av_unetI/netI 0.0451
_diffrn_reflns_Laue_measured_fraction_full 0.988
_diffrn_reflns_Laue_measured_fraction_max 0.963
_diffrn_reflns_limit_h_max 20
_diffrn_reflns_limit_h_min -30
_diffrn_reflns_limit_k_max 16
_diffrn_reflns_limit_k_min -16
_diffrn_reflns_limit_l_max 18
_diffrn_reflns_limit_l_min -22
_diffrn_reflns_number 12772
_diffrn_reflns_point_group_measured_fraction_full 0.989
_diffrn_reflns_point_group_measured_fraction_max 0.963
_diffrn_reflns_theta_full 67.684
_diffrn_reflns_theta_max 73.785
_diffrn_reflns_theta_min 3.551
_diffrn_source 'Enhance Ultra (Cu) X-ray Source'
_exptl_absorpt_coefficient_mu 0.928
_exptl_absorpt_correction_T_max 0.902
_exptl_absorpt_correction_T_min 0.800
_exptl_absorpt_correction_type analytical
_exptl_absorpt_process_details
; 
CrysAlisPro 1.171.38.43 (Rigaku Oxford Diffraction, 2015) 
Analytical numeric absorption correction using a multifaceted crystal 
model based on expressions derived by R.C. Clark & J.S. Reid. 
(Clark, R. C. & Reid, J. S. (1995). Acta Cryst. A51, 887-897) 
Empirical absorption correction using spherical harmonics, 
implemented in SCALE3 ABSPACK scaling algorithm. 
;
_exptl_crystal_colour Colourless
_exptl_crystal_density_diffrn 1.250
_exptl_crystal_description blocks
_exptl_crystal_F_000 2448
_exptl_crystal_size_max 0.36
_exptl_crystal_size_mid 0.30
_exptl_crystal_size_min 0.16
_refine_diff_density_max 0.175
_refine_diff_density_min -0.189
_refine_diff_density_rms 0.033
_refine_ls_abs_structure_details
; 
 Refined as an inversion twin. 
;
_refine_ls_abs_structure_Flack 0.38(6)
_refine_ls_extinction_method none
_refine_ls_goodness_of_fit_ref 1.027
_refine_ls_hydrogen_treatment constr
_refine_ls_matrix_type full
_refine_ls_number_parameters 790
_refine_ls_number_reflns 8638
_refine_ls_number_restraints 161
_refine_ls_restrained_S_all 1.028
_refine_ls_R_factor_all 0.0513
_refine_ls_R_factor_gt 0.0414
_refine_ls_shift/su_max 0.002
_refine_ls_shift/su_mean 0.000
_refine_ls_structure_factor_coef Fsqd
_refine_ls_weighting_details 'w=1/[\s^2^(Fo^2^)+(0.0465P)^2^+0.5953P] where P=(Fo^2^+2Fc^2^)/3'
_refine_ls_weighting_scheme calc
_refine_ls_wR_factor_gt 0.0987
_refine_ls_wR_factor_ref 0.1073
_reflns_Friedel_coverage 0.937
_reflns_Friedel_fraction_full 0.990
_reflns_Friedel_fraction_max 0.963
_reflns_number_gt 7633
_reflns_number_total 8638
_reflns_threshold_expression 'I > 2\s(I)'
_cod_data_source_file c7sc05059c3.cif
_cod_data_source_block 2a
_cod_depositor_comments 'Adding full bibliography for 1548752--1548762.cif.'
_cod_original_cell_volume 6207.38(14)
_cod_database_code 1548752
_shelx_shelxl_version_number 2014/7
_shelx_space_group_comment
; 
The symmetry employed for this shelxl refinement is uniquely defined 
by the following loop, which should always be used as a source of 
symmetry information in preference to the above space-group names. 
They are only intended as comments. 
;

loop_
_space_group_symop_operation_xyz
'x, y, z'
'-x, -y, z+1/2'
'x+1/2, -y, z'
'-x+1/2, y, z+1/2'

loop_
_atom_site_label
_atom_site_type_symbol
_atom_site_fract_x
_atom_site_fract_y
_atom_site_fract_z
_atom_site_U_iso_or_equiv
_atom_site_adp_type
_atom_site_occupancy
_atom_site_site_symmetry_order
_atom_site_calc_flag
_atom_site_refinement_flags_posn
_atom_site_refinement_flags_adp
_atom_site_refinement_flags_occupancy
_atom_site_disorder_assembly
_atom_site_disorder_group
Mg1A Mg 0.49643(4) 0.02936(7) 0.36278(6) 0.0404(2) Uani 1 1 d . . . . .
N1A N 0.52468(9) -0.01706(18) 0.26531(15) 0.0417(5) Uani 1 1 d . . . . .
C1A C 0.49852(12) -0.0811(2) 0.22324(19) 0.0452(6) Uani 1 1 d . . . . .
C2A C 0.44636(12) -0.1159(2) 0.2384(2) 0.0486(7) Uani 1 1 d . . . . .
H2A H 0.4340 -0.1680 0.2081 0.058 Uiso 1 1 calc R U . . .
C3A C 0.41010(12) -0.0852(2) 0.29163(18) 0.0437(6) Uani 1 1 d . . . . .
N3A N 0.41995(10) -0.01449(18) 0.34050(14) 0.0417(5) Uani 1 1 d . . . . .
C4A C 0.52480(14) -0.1190(3) 0.1550(2) 0.0596(9) Uani 1 1 d . . . . .
H4A H 0.5597 -0.1485 0.1668 0.089 Uiso 1 1 calc R U . . .
H4B H 0.5300 -0.0637 0.1213 0.089 Uiso 1 1 calc R U . . .
H4C H 0.5017 -0.1693 0.1327 0.089 Uiso 1 1 calc R U . . .
C5A C 0.35616(13) -0.1370(3) 0.2924(2) 0.0561(8) Uani 1 1 d . . . . .
H5A H 0.3274 -0.0873 0.2908 0.084 Uiso 1 1 calc R U . . .
H5B H 0.3528 -0.1765 0.3366 0.084 Uiso 1 1 calc R U . . .
H5C H 0.3533 -0.1807 0.2502 0.084 Uiso 1 1 calc R U . . .
C6A C 0.57602(11) 0.0189(2) 0.24186(17) 0.0420(6) Uani 1 1 d . . . . .
C7A C 0.57914(12) 0.1015(2) 0.19745(18) 0.0463(6) Uani 1 1 d . . . . .
C8A C 0.62980(14) 0.1369(3) 0.1772(2) 0.0531(8) Uani 1 1 d . . . . .
H8A H 0.6321 0.1940 0.1472 0.064 Uiso 1 1 calc R U . . .
C9A C 0.67665(13) 0.0910(3) 0.1995(2) 0.0568(8) Uani 1 1 d . . . . .
C10A C 0.67239(12) 0.0089(3) 0.2435(2) 0.0558(8) Uani 1 1 d . . . . .
H10A H 0.7043 -0.0235 0.2587 0.067 Uiso 1 1 calc R U . . .
C11A C 0.62291(12) -0.0287(2) 0.26665(19) 0.0473(7) Uani 1 1 d . . . . .
C12A C 0.52978(15) 0.1542(3) 0.1693(2) 0.0619(9) Uani 1 1 d . . . . .
H12A H 0.4991 0.1395 0.2007 0.093 Uiso 1 1 calc R U . . .
H12B H 0.5220 0.1312 0.1202 0.093 Uiso 1 1 calc R U . . .
H12C H 0.5362 0.2260 0.1687 0.093 Uiso 1 1 calc R U . . .
C13A C 0.73071(17) 0.1306(5) 0.1772(3) 0.0879(15) Uani 1 1 d . . . . .
H13A H 0.7553 0.0750 0.1683 0.132 Uiso 1 1 calc R U . . .
H13B H 0.7452 0.1726 0.2157 0.132 Uiso 1 1 calc R U . . .
H13C H 0.7269 0.1699 0.1330 0.132 Uiso 1 1 calc R U . . .
C14A C 0.62000(16) -0.1175(3) 0.3155(3) 0.0675(10) Uani 1 1 d . . . . .
H14A H 0.5940 -0.1652 0.2961 0.101 Uiso 1 1 calc R U . . .
H14B H 0.6086 -0.0964 0.3637 0.101 Uiso 1 1 calc R U . . .
H14C H 0.6555 -0.1488 0.3185 0.101 Uiso 1 1 calc R U . . .
C15A C 0.37614(12) 0.0213(2) 0.3834(2) 0.0460(7) Uani 1 1 d . . . . .
C16A C 0.36966(14) -0.0109(3) 0.4544(2) 0.0565(8) Uani 1 1 d . . . . .
C17A C 0.32721(17) 0.0262(3) 0.4949(3) 0.0716(12) Uani 1 1 d . . . . .
H17A H 0.3238 0.0064 0.5439 0.086 Uiso 1 1 calc R U . . .
C18A C 0.28985(17) 0.0908(3) 0.4664(3) 0.0794(15) Uani 1 1 d . . . . .
C19A C 0.29763(15) 0.1240(3) 0.3963(3) 0.0727(13) Uani 1 1 d . . . . .
H19A H 0.2729 0.1703 0.3765 0.087 Uiso 1 1 calc R U . . .
C20A C 0.34058(13) 0.0915(2) 0.3537(2) 0.0553(8) Uani 1 1 d . . . . .
C21A C 0.40661(18) -0.0882(4) 0.4857(3) 0.0799(13) Uani 1 1 d . . . . .
H21A H 0.4432 -0.0618 0.4880 0.120 Uiso 1 1 calc R U . . .
H21B H 0.4061 -0.1477 0.4552 0.120 Uiso 1 1 calc R U . . .
H21C H 0.3945 -0.1056 0.5345 0.120 Uiso 1 1 calc R U . . .
C22A C 0.2410(2) 0.1217(5) 0.5091(5) 0.118(3) Uani 1 1 d . . . . .
H22A H 0.2107 0.0784 0.4967 0.176 Uiso 1 1 calc R U . . .
H22B H 0.2318 0.1907 0.4974 0.176 Uiso 1 1 calc R U . . .
H22C H 0.2487 0.1161 0.5608 0.176 Uiso 1 1 calc R U . . .
C23A C 0.34747(17) 0.1289(3) 0.2784(3) 0.0720(11) Uani 1 1 d . . . . .
H23A H 0.3345 0.0788 0.2442 0.108 Uiso 1 1 calc R U . . .
H23B H 0.3856 0.1421 0.2693 0.108 Uiso 1 1 calc R U . . .
H23C H 0.3269 0.1904 0.2722 0.108 Uiso 1 1 calc R U . . .
N31A N 0.51280(11) 0.18322(19) 0.38202(17) 0.0508(6) Uani 1 1 d . . . . .
C32A C 0.49317(16) 0.2588(3) 0.3429(3) 0.0627(9) Uani 1 1 d . . . . .
H32A H 0.4688 0.2444 0.3048 0.075 Uiso 1 1 calc R U . . .
C33A C 0.5068(2) 0.3564(3) 0.3555(3) 0.0770(12) Uani 1 1 d . . . . .
H33A H 0.4930 0.4083 0.3262 0.092 Uiso 1 1 calc R U . . .
C34A C 0.5409(2) 0.3764(3) 0.4115(3) 0.0811(14) Uani 1 1 d . . . . .
H34A H 0.5503 0.4432 0.4221 0.097 Uiso 1 1 calc R U . . .
C35A C 0.56150(18) 0.3009(3) 0.4523(3) 0.0693(11) Uani 1 1 d . . . . .
H35A H 0.5856 0.3152 0.4907 0.083 Uiso 1 1 calc R U . . .
C36A C 0.54700(13) 0.2023(2) 0.4373(2) 0.0516(7) Uani 1 1 d . . . . .
C37A C 0.56521(12) 0.1141(3) 0.47850(19) 0.0499(7) Uani 1 1 d . . . . .
C38A C 0.60207(14) 0.1182(3) 0.5355(2) 0.0622(10) Uani 1 1 d . . . . .
F38A F 0.62573(11) 0.2043(2) 0.55703(18) 0.0897(9) Uani 1 1 d . . . . .
C39A C 0.61701(14) 0.0357(4) 0.5730(2) 0.0631(10) Uani 1 1 d . . . . .
F39A F 0.65308(10) 0.0430(3) 0.62752(16) 0.0894(9) Uani 1 1 d . . . . .
C40A C 0.59579(14) -0.0549(3) 0.5568(2) 0.0580(8) Uani 1 1 d . . . . .
F40A F 0.60998(11) -0.1355(2) 0.59535(15) 0.0786(7) Uani 1 1 d . . . . .
C41A C 0.55968(13) -0.0602(3) 0.49970(19) 0.0507(7) Uani 1 1 d . . . . .
F41A F 0.54024(9) -0.15230(15) 0.48503(14) 0.0638(5) Uani 1 1 d . . . . .
C42A C 0.54389(12) 0.0199(2) 0.45980(18) 0.0464(7) Uani 1 1 d . . . . .
Mg1B Mg 0.75439(4) 0.50127(8) 0.44847(6) 0.0463(2) Uani 1 1 d . . . . .
N1B N 0.72787(10) 0.5585(2) 0.54368(15) 0.0462(6) Uani 1 1 d D . . . .
C1B C 0.75562(13) 0.6265(2) 0.58005(18) 0.0481(7) Uani 1 1 d . . . . .
C2B C 0.80776(14) 0.6566(3) 0.5618(2) 0.0549(8) Uani 1 1 d . . . . .
H2B H 0.8206 0.7143 0.5858 0.066 Uiso 1 1 calc R U . . .
C3B C 0.84361(13) 0.6127(3) 0.51263(19) 0.0514(7) Uani 1 1 d . . . . .
N3B N 0.83190(10) 0.5366(2) 0.46900(16) 0.0479(6) Uani 1 1 d . . . . .
C4B C 0.73011(16) 0.6761(3) 0.6453(2) 0.0587(8) Uani 1 1 d . . . . .
H4BA H 0.7266 0.6275 0.6844 0.088 Uiso 1 1 calc R U . . .
H4BB H 0.6945 0.7012 0.6322 0.088 Uiso 1 1 calc R U . . .
H4BC H 0.7528 0.7314 0.6613 0.088 Uiso 1 1 calc R U . . .
C5B C 0.89938(16) 0.6579(4) 0.5109(3) 0.0706(11) Uani 1 1 d . . . . .
H5BA H 0.9084 0.6768 0.4613 0.106 Uiso 1 1 calc R U . . .
H5BB H 0.9256 0.6092 0.5285 0.106 Uiso 1 1 calc R U . . .
H5BC H 0.9003 0.7170 0.5418 0.106 Uiso 1 1 calc R U . . .
C6B C 0.67588(9) 0.5254(3) 0.5736(2) 0.0444(13) Uani 0.778(14) 1 d DG U P A 1
C7B C 0.67448(11) 0.4475(3) 0.6228(2) 0.0472(11) Uani 0.778(14) 1 d DG U P A 1
C8B C 0.62552(15) 0.4069(3) 0.6436(2) 0.0534(12) Uani 0.778(14) 1 d DG U P A 1
H8BA H 0.6246 0.3536 0.6772 0.064 Uiso 0.778(14) 1 calc R U P A 1
C9B C 0.57795(11) 0.4443(4) 0.6152(2) 0.0535(14) Uani 0.778(14) 1 d DG U P A 1
C10B C 0.57935(10) 0.5223(5) 0.5660(2) 0.0506(15) Uani 0.778(14) 1 d DG U P A 1
H10B H 0.5468 0.5479 0.5466 0.061 Uiso 0.778(14) 1 calc R U P A 1
C11B C 0.62831(14) 0.5629(3) 0.54524(19) 0.0477(10) Uani 0.778(14) 1 d DG U P A 1
C12B C 0.7252(3) 0.4070(5) 0.6553(3) 0.0624(14) Uani 0.778(14) 1 d D U P A 1
H12D H 0.7513 0.3937 0.6170 0.094 Uiso 0.778(14) 1 calc R U P A 1
H12E H 0.7172 0.3451 0.6811 0.094 Uiso 0.778(14) 1 calc R U P A 1
H12F H 0.7401 0.4557 0.6891 0.094 Uiso 0.778(14) 1 calc R U P A 1
C13B C 0.5241(2) 0.3990(6) 0.6355(4) 0.081(2) Uani 0.778(14) 1 d D U P A 1
H13D H 0.5300 0.3384 0.6637 0.121 Uiso 0.778(14) 1 calc R U P A 1
H13E H 0.5040 0.3826 0.5915 0.121 Uiso 0.778(14) 1 calc R U P A 1
H13F H 0.5034 0.4467 0.6642 0.121 Uiso 0.778(14) 1 calc R U P A 1
C14B C 0.6286(3) 0.6488(5) 0.4919(3) 0.0616(14) Uani 0.778(14) 1 d D U P A 1
H14D H 0.5916 0.6684 0.4811 0.092 Uiso 0.778(14) 1 calc R U P A 1
H14E H 0.6466 0.6280 0.4473 0.092 Uiso 0.778(14) 1 calc R U P A 1
H14F H 0.6479 0.7052 0.5130 0.092 Uiso 0.778(14) 1 calc R U P A 1
C6" C 0.6772(3) 0.5338(9) 0.5601(8) 0.035(4) Uiso 0.222(14) 1 d DG U P A 2
C7" C 0.6680(4) 0.4551(10) 0.6071(8) 0.056(5) Uiso 0.222(14) 1 d DG U P A 2
C8" C 0.6158(5) 0.4307(10) 0.6268(7) 0.043(4) Uiso 0.222(14) 1 d DG U P A 2
H8"A H 0.6095 0.3769 0.6590 0.051 Uiso 0.222(14) 1 calc R U P A 2
C9" C 0.5728(3) 0.4849(13) 0.5996(7) 0.048(4) Uiso 0.222(14) 1 d DG U P A 2
C10" C 0.5820(4) 0.5635(12) 0.5526(6) 0.049(4) Uiso 0.222(14) 1 d DG U P A 2
H10C H 0.5526 0.6006 0.5340 0.059 Uiso 0.222(14) 1 calc R U P A 2
C11" C 0.6342(4) 0.5880(9) 0.5329(6) 0.035(3) Uiso 0.222(14) 1 d DG U P A 2
C12" C 0.7145(8) 0.3954(17) 0.6374(14) 0.077(8) Uiso 0.222(14) 1 d D U P A 2
H12G H 0.7417 0.3857 0.5998 0.116 Uiso 0.222(14) 1 calc R U P A 2
H12H H 0.7014 0.3306 0.6539 0.116 Uiso 0.222(14) 1 calc R U P A 2
H12I H 0.7305 0.4314 0.6781 0.116 Uiso 0.222(14) 1 calc R U P A 2
C13" C 0.5160(6) 0.458(2) 0.6208(11) 0.086(6) Uiso 0.222(14) 1 d D U P A 2
H13G H 0.4923 0.4653 0.5788 0.128 Uiso 0.222(14) 1 calc R U P A 2
H13H H 0.5038 0.5026 0.6594 0.128 Uiso 0.222(14) 1 calc R U P A 2
H13I H 0.5150 0.3893 0.6379 0.128 Uiso 0.222(14) 1 calc R U P A 2
C14" C 0.6440(8) 0.6741(12) 0.4817(10) 0.058(5) Uiso 0.222(14) 1 d D U P A 2
H14G H 0.6303 0.6572 0.4337 0.087 Uiso 0.222(14) 1 calc R U P A 2
H14H H 0.6827 0.6875 0.4787 0.087 Uiso 0.222(14) 1 calc R U P A 2
H14I H 0.6254 0.7334 0.4997 0.087 Uiso 0.222(14) 1 calc R U P A 2
C15B C 0.87492(12) 0.4838(2) 0.43512(19) 0.0469(7) Uani 1 1 d . . . . .
C16B C 0.88503(13) 0.4950(2) 0.3613(2) 0.0475(7) Uani 1 1 d . . . . .
C17B C 0.92665(13) 0.4399(3) 0.3307(2) 0.0527(7) Uani 1 1 d . . . . .
H17B H 0.9335 0.4468 0.2805 0.063 Uiso 1 1 calc R U . . .
C18B C 0.95847(13) 0.3754(2) 0.3706(2) 0.0543(8) Uani 1 1 d . . . . .
C19B C 0.94655(14) 0.3642(3) 0.4431(2) 0.0568(8) Uani 1 1 d . . . . .
H19B H 0.9676 0.3200 0.4713 0.068 Uiso 1 1 calc R U . . .
C20B C 0.90487(13) 0.4155(3) 0.4760(2) 0.0554(8) Uani 1 1 d . . . . .
C21B C 0.85397(16) 0.5683(3) 0.3169(2) 0.0614(9) Uani 1 1 d . . . . .
H21D H 0.8564 0.6342 0.3391 0.092 Uiso 1 1 calc R U . . .
H21E H 0.8162 0.5477 0.3145 0.092 Uiso 1 1 calc R U . . .
H21F H 0.8690 0.5708 0.2680 0.092 Uiso 1 1 calc R U . . .
C22B C 1.00569(16) 0.3212(3) 0.3373(3) 0.0739(12) Uani 1 1 d . . . . .
H22D H 1.0387 0.3394 0.3629 0.111 Uiso 1 1 calc R U . . .
H22E H 1.0089 0.3398 0.2864 0.111 Uiso 1 1 calc R U . . .
H22F H 1.0000 0.2493 0.3412 0.111 Uiso 1 1 calc R U . . .
C23B C 0.8926(2) 0.3986(4) 0.5544(3) 0.0823(13) Uani 1 1 d . . . . .
H23D H 0.8550 0.3781 0.5597 0.123 Uiso 1 1 calc R U . . .
H23E H 0.8986 0.4603 0.5813 0.123 Uiso 1 1 calc R U . . .
H23F H 0.9161 0.3464 0.5733 0.123 Uiso 1 1 calc R U . . .
N31B N 0.73558(12) 0.3477(2) 0.43330(19) 0.0565(7) Uani 1 1 d . . . . .
C32B C 0.7554(2) 0.2719(3) 0.4718(3) 0.0747(11) Uani 1 1 d . . . . .
H32B H 0.7797 0.2867 0.5098 0.090 Uiso 1 1 calc R U . . .
C33B C 0.7427(3) 0.1735(3) 0.4594(4) 0.0908(16) Uani 1 1 d . . . . .
H33B H 0.7572 0.1219 0.4884 0.109 Uiso 1 1 calc R U . . .
C34B C 0.7082(2) 0.1531(3) 0.4032(3) 0.0863(15) Uani 1 1 d . . . . .
H34B H 0.6989 0.0863 0.3922 0.104 Uiso 1 1 calc R U . . .
C35B C 0.68722(18) 0.2295(3) 0.3634(3) 0.0754(12) Uani 1 1 d . . . . .
H35B H 0.6629 0.2156 0.3253 0.090 Uiso 1 1 calc R U . . .
C36B C 0.70137(13) 0.3280(3) 0.3785(2) 0.0556(8) Uani 1 1 d . . . . .
C37B C 0.68241(12) 0.4163(3) 0.3382(2) 0.0555(8) Uani 1 1 d . . . . .
C38B C 0.64113(16) 0.4110(4) 0.2873(3) 0.0756(13) Uani 1 1 d . . . . .
F38B F 0.61528(11) 0.3249(3) 0.2710(2) 0.1081(12) Uani 1 1 d . . . . .
C39B C 0.62388(19) 0.4947(5) 0.2519(3) 0.0880(18) Uani 1 1 d . . . . .
F39B F 0.58210(14) 0.4884(4) 0.2060(2) 0.1344(18) Uani 1 1 d . . . . .
C40B C 0.6469(2) 0.5847(4) 0.2642(2) 0.0796(14) Uani 1 1 d . . . . .
F40B F 0.63025(15) 0.6662(3) 0.22900(16) 0.1132(13) Uani 1 1 d . . . . .
C41B C 0.68848(16) 0.5892(3) 0.3148(2) 0.0633(9) Uani 1 1 d . . . . .
F41B F 0.71059(12) 0.68026(19) 0.32599(16) 0.0838(7) Uani 1 1 d . . . . .
C42B C 0.70607(13) 0.5090(3) 0.35295(19) 0.0513(7) Uani 1 1 d . . . . .

loop_
_atom_site_aniso_label
_atom_site_aniso_U_11
_atom_site_aniso_U_22
_atom_site_aniso_U_33
_atom_site_aniso_U_23
_atom_site_aniso_U_13
_atom_site_aniso_U_12
Mg1A 0.0370(4) 0.0473(4) 0.0370(5) -0.0047(4) -0.0017(4) 0.0002(3)
N1A 0.0358(11) 0.0498(12) 0.0395(13) -0.0053(11) 0.0017(10) 0.0014(9)
C1A 0.0414(14) 0.0510(15) 0.0432(16) -0.0053(13) -0.0022(13) 0.0032(11)
C2A 0.0442(15) 0.0513(15) 0.0502(18) -0.0078(14) -0.0037(13) -0.0019(12)
C3A 0.0387(13) 0.0477(14) 0.0448(16) 0.0025(12) -0.0046(12) -0.0003(11)
N3A 0.0362(11) 0.0509(12) 0.0379(13) 0.0006(10) 0.0003(10) 0.0018(9)
C4A 0.0513(17) 0.072(2) 0.056(2) -0.0238(18) 0.0046(16) -0.0036(16)
C5A 0.0435(15) 0.0641(18) 0.061(2) -0.0050(16) 0.0012(15) -0.0094(14)
C6A 0.0378(13) 0.0499(14) 0.0384(16) -0.0081(12) 0.0015(12) -0.0001(11)
C7A 0.0450(14) 0.0575(16) 0.0363(15) -0.0067(13) 0.0018(13) 0.0006(12)
C8A 0.0577(18) 0.0623(18) 0.0394(17) -0.0054(14) 0.0041(14) -0.0107(15)
C9A 0.0424(15) 0.083(2) 0.0451(18) -0.0175(17) 0.0045(14) -0.0141(15)
C10A 0.0353(14) 0.075(2) 0.057(2) -0.0146(18) -0.0059(15) 0.0040(14)
C11A 0.0418(14) 0.0536(15) 0.0464(17) -0.0090(14) 0.0006(13) 0.0062(12)
C12A 0.0570(19) 0.078(2) 0.050(2) 0.0078(17) 0.0013(16) 0.0067(17)
C13A 0.0493(19) 0.131(4) 0.083(3) -0.002(3) 0.004(2) -0.029(2)
C14A 0.0575(19) 0.067(2) 0.078(3) 0.004(2) 0.001(2) 0.0196(16)
C15A 0.0364(14) 0.0544(15) 0.0473(18) -0.0040(14) 0.0015(13) -0.0010(11)
C16A 0.0512(17) 0.074(2) 0.0441(18) -0.0046(16) 0.0074(16) -0.0143(15)
C17A 0.066(2) 0.088(3) 0.061(2) -0.020(2) 0.025(2) -0.027(2)
C18A 0.062(2) 0.064(2) 0.112(4) -0.033(2) 0.036(3) -0.0132(18)
C19A 0.0481(17) 0.0533(17) 0.117(4) -0.012(2) 0.013(2) 0.0045(14)
C20A 0.0433(15) 0.0497(15) 0.073(2) -0.0021(16) 0.0006(16) 0.0016(12)
C21A 0.068(2) 0.116(3) 0.056(2) 0.032(2) 0.003(2) -0.004(2)
C22A 0.085(3) 0.097(3) 0.170(7) -0.055(4) 0.066(4) -0.018(3)
C23A 0.065(2) 0.070(2) 0.081(3) 0.018(2) -0.009(2) 0.0102(17)
N31A 0.0497(13) 0.0497(13) 0.0530(16) -0.0048(12) 0.0072(12) 0.0006(10)
C32A 0.063(2) 0.0561(18) 0.069(2) 0.0014(17) 0.0080(18) 0.0074(15)
C33A 0.089(3) 0.0527(18) 0.089(3) 0.005(2) 0.021(3) 0.0083(19)
C34A 0.104(3) 0.0524(19) 0.087(3) -0.015(2) 0.026(3) -0.011(2)
C35A 0.078(2) 0.063(2) 0.068(3) -0.019(2) 0.017(2) -0.0192(17)
C36A 0.0477(15) 0.0560(16) 0.0512(19) -0.0152(15) 0.0136(14) -0.0081(13)
C37A 0.0407(14) 0.0663(18) 0.0427(17) -0.0163(15) 0.0067(13) -0.0052(13)
C38A 0.0446(16) 0.085(2) 0.056(2) -0.032(2) 0.0012(16) -0.0125(16)
F38A 0.0769(15) 0.0970(17) 0.095(2) -0.0402(16) -0.0199(15) -0.0206(13)
C39A 0.0437(16) 0.102(3) 0.0439(19) -0.020(2) -0.0090(15) 0.0054(17)
F39A 0.0581(12) 0.145(3) 0.0649(15) -0.0323(17) -0.0278(12) 0.0107(15)
C40A 0.0460(16) 0.083(2) 0.0446(19) -0.0087(17) -0.0061(14) 0.0133(16)
F40A 0.0770(14) 0.1014(18) 0.0573(13) -0.0020(13) -0.0203(12) 0.0271(13)
C41A 0.0458(15) 0.0636(18) 0.0429(17) -0.0081(15) -0.0060(14) 0.0049(13)
F41A 0.0700(12) 0.0571(10) 0.0643(13) 0.0001(10) -0.0188(11) 0.0053(9)
C42A 0.0389(14) 0.0604(16) 0.0399(16) -0.0123(13) -0.0008(13) -0.0009(12)
Mg1B 0.0422(5) 0.0576(5) 0.0392(5) -0.0084(4) -0.0058(4) 0.0028(4)
N1B 0.0434(12) 0.0526(13) 0.0426(14) -0.0056(11) -0.0015(11) 0.0052(11)
C1B 0.0512(16) 0.0545(15) 0.0387(16) -0.0062(13) -0.0014(13) 0.0023(13)
C2B 0.0530(17) 0.0646(18) 0.0471(19) -0.0151(16) -0.0009(15) -0.0070(14)
C3B 0.0475(16) 0.0617(18) 0.0450(18) -0.0077(14) -0.0027(14) -0.0040(13)
N3B 0.0421(12) 0.0617(14) 0.0399(14) -0.0044(11) -0.0016(11) 0.0008(11)
C4B 0.065(2) 0.069(2) 0.0425(19) -0.0148(16) 0.0080(16) -0.0068(16)
C5B 0.0520(19) 0.089(3) 0.071(3) -0.024(2) 0.0036(19) -0.0132(18)
C6B 0.045(2) 0.051(2) 0.038(2) -0.011(2) 0.0008(17) 0.0053(15)
C7B 0.049(2) 0.051(2) 0.041(2) -0.0067(18) 0.0028(19) 0.0065(17)
C8B 0.061(3) 0.052(2) 0.047(3) -0.004(2) 0.007(2) 0.002(2)
C9B 0.056(3) 0.057(3) 0.048(3) -0.016(2) 0.008(2) -0.008(2)
C10B 0.041(2) 0.059(4) 0.051(3) -0.014(3) -0.0028(19) 0.0058(17)
C11B 0.048(2) 0.050(2) 0.045(2) -0.006(2) 0.0030(19) 0.0056(18)
C12B 0.065(3) 0.068(3) 0.055(3) 0.008(3) 0.006(3) 0.018(3)
C13B 0.061(3) 0.112(6) 0.070(4) -0.016(4) 0.008(3) -0.029(3)
C14B 0.054(3) 0.066(3) 0.064(3) 0.002(3) 0.000(3) 0.016(3)
C15B 0.0399(14) 0.0559(16) 0.0448(19) -0.0040(13) -0.0043(13) 0.0002(11)
C16B 0.0464(15) 0.0501(14) 0.0459(18) -0.0039(14) -0.0039(14) 0.0006(11)
C17B 0.0501(16) 0.0607(17) 0.0471(18) -0.0136(15) -0.0010(14) 0.0012(13)
C18B 0.0466(15) 0.0496(15) 0.067(2) -0.0168(16) -0.0081(16) 0.0020(12)
C19B 0.0508(16) 0.0561(17) 0.063(2) -0.0024(17) -0.0133(17) 0.0032(13)
C20B 0.0491(16) 0.0646(18) 0.0525(19) 0.0046(16) -0.0070(15) -0.0009(14)
C21B 0.066(2) 0.073(2) 0.0448(18) 0.0095(17) 0.0022(17) 0.0104(17)
C22B 0.059(2) 0.078(2) 0.085(3) -0.029(2) -0.010(2) 0.0176(18)
C23B 0.075(2) 0.110(4) 0.062(3) 0.022(3) -0.008(2) 0.015(2)
N31B 0.0540(15) 0.0577(15) 0.0578(18) -0.0118(14) -0.0037(14) 0.0063(12)
C32B 0.088(3) 0.062(2) 0.074(3) -0.007(2) -0.009(2) 0.015(2)
C33B 0.118(4) 0.061(2) 0.093(4) -0.003(2) 0.012(3) 0.016(2)
C34B 0.111(4) 0.064(2) 0.083(3) -0.021(2) 0.018(3) -0.007(2)
C35B 0.078(2) 0.076(2) 0.072(3) -0.032(2) 0.005(2) -0.0091(19)
C36B 0.0458(15) 0.0678(18) 0.053(2) -0.0244(16) 0.0072(15) -0.0008(13)
C37B 0.0400(14) 0.079(2) 0.0479(19) -0.0267(17) -0.0005(14) 0.0085(14)
C38B 0.0532(19) 0.106(3) 0.068(3) -0.050(2) -0.0154(18) 0.018(2)
F38B 0.0683(14) 0.132(2) 0.124(3) -0.077(2) -0.0343(16) 0.0094(15)
C39B 0.068(2) 0.138(4) 0.058(3) -0.049(3) -0.027(2) 0.043(3)
F39B 0.097(2) 0.216(4) 0.090(2) -0.073(3) -0.0598(19) 0.071(2)
C40B 0.078(3) 0.122(4) 0.0390(19) -0.010(2) -0.0069(19) 0.049(3)
F40B 0.135(3) 0.151(3) 0.0536(15) -0.0004(17) -0.0166(17) 0.083(2)
C41B 0.066(2) 0.081(2) 0.0422(19) -0.0065(18) -0.0059(17) 0.0199(18)
F41B 0.1068(19) 0.0753(14) 0.0694(15) 0.0122(13) -0.0054(15) 0.0177(13)
C42B 0.0475(16) 0.0681(18) 0.0383(17) -0.0094(15) -0.0018(14) 0.0104(14)

loop_
_atom_type_symbol
_atom_type_description
_atom_type_scat_dispersion_real
_atom_type_scat_dispersion_imag
_atom_type_scat_source
C C 0.0181 0.0091 'International Tables Vol C Tables 4.2.6.8 and 6.1.1.4'
H H 0.0000 0.0000 'International Tables Vol C Tables 4.2.6.8 and 6.1.1.4'
F F 0.0727 0.0534 'International Tables Vol C Tables 4.2.6.8 and 6.1.1.4'
Mg Mg 0.1719 0.1771 'International Tables Vol C Tables 4.2.6.8 and 6.1.1.4'
N N 0.0311 0.0180 'International Tables Vol C Tables 4.2.6.8 and 6.1.1.4'

loop_
_geom_angle_atom_site_label_1
_geom_angle_atom_site_label_2
_geom_angle_atom_site_label_3
_geom_angle
N3A Mg1A N1A 93.10(11)
N3A Mg1A N31A 119.50(11)
N1A Mg1A N31A 112.26(12)
N3A Mg1A C42A 131.67(13)
N1A Mg1A C42A 122.16(11)
N31A Mg1A C42A 79.28(13)
C1A N1A C6A 118.5(3)
C1A N1A Mg1A 123.3(2)
C6A N1A Mg1A 118.22(19)
N1A C1A C2A 123.3(3)
N1A C1A C4A 119.7(3)
C2A C1A C4A 117.0(3)
C3A C2A C1A 129.6(3)
N3A C3A C2A 124.7(3)
N3A C3A C5A 119.0(3)
C2A C3A C5A 116.3(3)
C3A N3A C15A 118.4(2)
C3A N3A Mg1A 121.0(2)
C15A N3A Mg1A 120.1(2)
C7A C6A C11A 120.8(3)
C7A C6A N1A 120.1(3)
C11A C6A N1A 119.1(3)
C6A C7A C8A 118.9(3)
C6A C7A C12A 122.4(3)
C8A C7A C12A 118.7(3)
C9A C8A C7A 121.9(3)
C10A C9A C8A 118.1(3)
C10A C9A C13A 121.0(4)
C8A C9A C13A 120.9(4)
C9A C10A C11A 122.7(3)
C10A C11A C6A 117.7(3)
C10A C11A C14A 121.0(3)
C6A C11A C14A 121.3(3)
C16A C15A C20A 120.3(3)
C16A C15A N3A 120.5(3)
C20A C15A N3A 119.2(3)
C17A C16A C15A 119.1(4)
C17A C16A C21A 120.3(4)
C15A C16A C21A 120.6(3)
C18A C17A C16A 122.3(5)
C17A C18A C19A 117.8(4)
C17A C18A C22A 121.2(6)
C19A C18A C22A 121.0(6)
C18A C19A C20A 122.3(4)
C19A C20A C15A 118.1(4)
C19A C20A C23A 120.6(4)
C15A C20A C23A 121.3(3)
C32A N31A C36A 119.5(3)
C32A N31A Mg1A 125.0(3)
C36A N31A Mg1A 115.4(2)
N31A C32A C33A 122.8(4)
C34A C33A C32A 118.0(4)
C33A C34A C35A 120.5(4)
C34A C35A C36A 119.8(4)
N31A C36A C35A 119.4(4)
N31A C36A C37A 115.4(3)
C35A C36A C37A 125.3(4)
C38A C37A C42A 117.7(4)
C38A C37A C36A 123.9(3)
C42A C37A C36A 118.5(3)
F38A C38A C39A 115.3(3)
F38A C38A C37A 122.6(4)
C39A C38A C37A 122.2(4)
F39A C39A C38A 120.2(4)
F39A C39A C40A 119.1(4)
C38A C39A C40A 120.7(3)
F40A C40A C39A 120.2(3)
F40A C40A C41A 122.2(4)
C39A C40A C41A 117.6(4)
F41A C41A C42A 120.6(3)
F41A C41A C40A 115.4(3)
C42A C41A C40A 124.0(3)
C41A C42A C37A 117.8(3)
C41A C42A Mg1A 131.1(2)
C37A C42A Mg1A 110.8(3)
N3B Mg1B N1B 93.30(12)
N3B Mg1B N31B 117.44(12)
N1B Mg1B N31B 114.12(13)
N3B Mg1B C42B 132.79(14)
N1B Mg1B C42B 121.04(12)
N31B Mg1B C42B 79.37(14)
C1B N1B C6" 123.0(7)
C1B N1B C6B 118.2(3)
C1B N1B Mg1B 122.1(2)
C6" N1B Mg1B 114.1(6)
C6B N1B Mg1B 119.8(2)
N1B C1B C2B 123.9(3)
N1B C1B C4B 119.2(3)
C2B C1B C4B 116.9(3)
C1B C2B C3B 128.6(3)
N3B C3B C2B 125.1(3)
N3B C3B C5B 119.6(3)
C2B C3B C5B 115.3(3)
C3B N3B C15B 118.9(3)
C3B N3B Mg1B 120.1(2)
C15B N3B Mg1B 121.0(2)
C7B C6B C11B 120.0
C7B C6B N1B 119.7(2)
C11B C6B N1B 119.7(2)
C8B C7B C6B 120.0
C8B C7B C12B 118.9(3)
C6B C7B C12B 121.1(3)
C7B C8B C9B 120.0
C8B C9B C10B 120.0
C8B C9B C13B 120.8(4)
C10B C9B C13B 119.1(4)
C11B C10B C9B 120.0
C10B C11B C6B 120.0
C10B C11B C14B 118.9(3)
C6B C11B C14B 121.1(3)
N1B C6" C7" 119.1(8)
N1B C6" C11" 120.8(8)
C7" C6" C11" 120.0
C6" C7" C8" 120.0
C6" C7" C12" 120.6(9)
C8" C7" C12" 119.4(9)
C9" C8" C7" 120.0
C8" C9" C10" 120.0
C8" C9" C13" 120.1(8)
C10" C9" C13" 119.9(8)
C9" C10" C11" 120.0
C10" C11" C6" 120.0
C10" C11" C14" 119.7(7)
C6" C11" C14" 120.3(7)
C16B C15B C20B 120.2(3)
C16B C15B N3B 120.7(3)
C20B C15B N3B 119.1(3)
C17B C16B C15B 118.3(3)
C17B C16B C21B 120.6(3)
C15B C16B C21B 121.0(3)
C18B C17B C16B 122.6(4)
C19B C18B C17B 117.5(3)
C19B C18B C22B 120.6(4)
C17B C18B C22B 121.8(4)
C18B C19B C20B 122.2(3)
C19B C20B C15B 119.0(4)
C19B C20B C23B 120.1(4)
C15B C20B C23B 120.8(4)
C32B N31B C36B 118.9(3)
C32B N31B Mg1B 125.9(3)
C36B N31B Mg1B 115.2(3)
N31B C32B C33B 123.9(5)
C34B C33B C32B 117.4(5)
C35B C34B C33B 119.6(4)
C34B C35B C36B 120.6(5)
N31B C36B C35B 119.6(4)
N31B C36B C37B 115.0(3)
C35B C36B C37B 125.4(4)
C38B C37B C42B 118.9(4)
C38B C37B C36B 122.3(4)
C42B C37B C36B 118.7(3)
F38B C38B C39B 116.4(4)
F38B C38B C37B 122.8(5)
C39B C38B C37B 120.8(4)
F39B C39B C40B 119.1(5)
F39B C39B C38B 119.5(6)
C40B C39B C38B 121.3(4)
F40B C40B C39B 121.2(4)
F40B C40B C41B 121.2(5)
C39B C40B C41B 117.6(4)
F41B C41B C42B 120.3(3)
F41B C41B C40B 116.2(4)
C42B C41B C40B 123.5(5)
C41B C42B C37B 117.9(3)
C41B C42B Mg1B 130.4(3)
C37B C42B Mg1B 110.6(3)

loop_
_geom_bond_atom_site_label_1
_geom_bond_atom_site_label_2
_geom_bond_distance
Mg1A N3A 2.035(3)
Mg1A N1A 2.036(3)
Mg1A N31A 2.140(3)
Mg1A C42A 2.155(3)
N1A C1A 1.332(4)
N1A C6A 1.434(4)
C1A C2A 1.409(4)
C1A C4A 1.512(5)
C2A C3A 1.399(5)
C3A N3A 1.336(4)
C3A C5A 1.513(4)
N3A C15A 1.433(4)
C6A C7A 1.385(5)
C6A C11A 1.409(4)
C7A C8A 1.399(5)
C7A C12A 1.512(5)
C8A C9A 1.383(5)
C9A C10A 1.377(6)
C9A C13A 1.505(5)
C10A C11A 1.399(5)
C11A C14A 1.500(6)
C15A C16A 1.393(6)
C15A C20A 1.407(5)
C16A C17A 1.389(6)
C16A C21A 1.506(6)
C17A C18A 1.378(8)
C18A C19A 1.387(9)
C18A C22A 1.509(6)
C19A C20A 1.399(6)
C20A C23A 1.494(7)
N31A C32A 1.341(5)
N31A C36A 1.357(5)
C32A C33A 1.377(6)
C33A C34A 1.365(8)
C34A C35A 1.367(8)
C35A C36A 1.403(5)
C36A C37A 1.482(5)
C37A C38A 1.401(5)
C37A C42A 1.418(5)
C38A F38A 1.359(5)
C38A C39A 1.361(7)
C39A F39A 1.355(4)
C39A C40A 1.363(6)
C40A F40A 1.346(5)
C40A C41A 1.390(5)
C41A F41A 1.358(4)
C41A C42A 1.364(5)
Mg1B N3B 2.023(3)
Mg1B N1B 2.035(3)
Mg1B N31B 2.137(3)
Mg1B C42B 2.142(4)
N1B C1B 1.331(4)
N1B C6" 1.338(8)
N1B C6B 1.477(4)
C1B C2B 1.401(5)
C1B C4B 1.519(5)
C2B C3B 1.405(5)
C3B N3B 1.337(4)
C3B C5B 1.516(5)
N3B C15B 1.430(4)
C6B C7B 1.3900
C6B C11B 1.3900
C7B C8B 1.3900
C7B C12B 1.501(6)
C8B C9B 1.3900
C9B C10B 1.3900
C9B C13B 1.521(5)
C10B C11B 1.3900
C11B C14B 1.521(6)
C6" C7" 1.3900
C6" C11" 1.3900
C7" C8" 1.3900
C7" C12" 1.517(12)
C8" C9" 1.3900
C9" C10" 1.3900
C9" C13" 1.511(12)
C10" C11" 1.3900
C11" C14" 1.517(11)
C15B C16B 1.398(5)
C15B C20B 1.405(5)
C16B C17B 1.395(5)
C16B C21B 1.499(5)
C17B C18B 1.389(5)
C18B C19B 1.384(6)
C18B C22B 1.515(5)
C19B C20B 1.387(5)
C20B C23B 1.501(7)
N31B C32B 1.339(6)
N31B C36B 1.352(5)
C32B C33B 1.380(7)
C33B C34B 1.378(9)
C34B C35B 1.369(8)
C35B C36B 1.400(5)
C36B C37B 1.480(6)
C37B C38B 1.397(5)
C37B C42B 1.407(5)
C38B F38B 1.360(6)
C38B C39B 1.371(8)
C39B F39B 1.347(5)
C39B C40B 1.359(9)
C40B F40B 1.342(6)
C40B C41B 1.398(6)
C41B F41B 1.359(5)
C41B C42B 1.362(6)
